data_7220383
loop_
_publ_author_name
'Kole, Goutam Kumar'
'Vivekananda, K. V.'
'Kumar, Mukesh'
'Ganguly, Rakesh'
'Dey, Sandip'
'Jain, Vimal K.'

_publ_section_title
;
 Hemilabile silver(i) complexes containing pyridyl chalcogenolate (S, Se)
 ligands and their utility as molecular precursors for silver
 chalcogenides
;
_journal_issue 23
_journal_name_full CrystEngComm
_journal_page_first 4367
_journal_paper_doi 10.1039/C5CE00626K
_journal_volume 17
_journal_year 2015
_chemical_formula_moiety 'C87 H72 Ag3 N3 P4 Se3, H2 O, C H4 O'
_chemical_formula_sum 'C88 H79 Ag3 N3 O2 P4 Se3'
_chemical_formula_weight 1894.91
_chemical_name_systematic
;
 ?
;
_space_group_crystal_system triclinic
_space_group_IT_number 2
_space_group_name_Hall '-P 1'
_space_group_name_H-M_alt 'P -1'
_symmetry_space_group_name_Hall '-P 1'
_symmetry_space_group_name_H-M 'P -1'
_atom_sites_solution_hydrogens mixed
_atom_sites_solution_primary direct
_audit_creation_date 2014-05-09
_audit_creation_method
;
  Olex2 1.2
  (compiled Apr 23 2013 17:59:47, GUI svn.r4466)
;
_audit_update_record
;
2015-03-27 deposited with the CCDC.
2015-04-30 downloaded from the CCDC.
;
_cell_angle_alpha 97.323(3)
_cell_angle_beta 112.344(4)
_cell_angle_gamma 94.429(3)
_cell_formula_units_Z 2
_cell_length_a 14.6363(6)
_cell_length_b 16.8676(5)
_cell_length_c 19.0727(10)
_cell_measurement_reflns_used 8303
_cell_measurement_temperature 293
_cell_measurement_theta_max 69.2720
_cell_measurement_theta_min 3.9540
_cell_volume 4278.9(3)
_computing_cell_refinement
;
CrysAlisPro, Agilent Technologies,
Version 1.171.36.32 (release 02-08-2013 CrysAlis171 .NET)
(compiled Aug  2 2013,16:46:58)
;
_computing_data_collection
;
CrysAlisPro, Agilent Technologies,
Version 1.171.36.32 (release 02-08-2013 CrysAlis171 .NET)
(compiled Aug  2 2013,16:46:58)
;
_computing_data_reduction
;
CrysAlisPro, Agilent Technologies,
Version 1.171.36.32 (release 02-08-2013 CrysAlis171 .NET)
(compiled Aug  2 2013,16:46:58)
;
_computing_molecular_graphics
;
O. V. Dolomanov, L. J. Bourhis, R. J. Gildea, J. A. K. Howard and H. Puschmann,
OLEX2: a complete structure solution, refinement and analysis program.
J. Appl. Cryst. (2009). 42, 339-341.
;
_computing_publication_material
;
O. V. Dolomanov, L. J. Bourhis, R. J. Gildea, J. A. K. Howard and H. Puschmann,
OLEX2: a complete structure solution, refinement and analysis program.
J. Appl. Cryst. (2009). 42, 339-341.
;
_computing_structure_refinement
;
SHELXL, G.M. Sheldrick, Acta Cryst.
(2008). A64, 112-122
;
_computing_structure_solution
;
SHELXS, G.M. Sheldrick, Acta Cryst.
(2008). A64, 112-122
;
_diffrn_ambient_temperature 293
_diffrn_detector_area_resol_mean 8.3200
_diffrn_measured_fraction_theta_full 0.9981
_diffrn_measured_fraction_theta_max 0.9805
_diffrn_measurement_details
;
  1 omega   -9.00   23.00   1.0000    1.0000
omega____ theta____ kappa____ phi______ frames
    -        0.0000  -99.0000   30.0000 32

  2 omega  -48.00   12.00   1.0000    1.0000
omega____ theta____ kappa____ phi______ frames
    -        0.0000   67.0000 -167.0000 60

  3 omega   35.00  100.00   1.0000    1.0000
omega____ theta____ kappa____ phi______ frames
    -        0.0000   67.0000 -167.0000 65

  4 omega -155.00   -8.00   1.0000    1.0000
omega____ theta____ kappa____ phi______ frames
    -      -54.7289  -77.0000 -180.0000 147

  5 omega -157.00  -89.00   1.0000    1.0000
omega____ theta____ kappa____ phi______ frames
    -      -54.7289  -95.0000  -60.0000 68

  6 omega -147.00  -74.00   1.0000    1.0000
omega____ theta____ kappa____ phi______ frames
    -      -54.7289 -126.0000    0.0000 73

  7 omega -145.00 -105.00   1.0000    1.0000
omega____ theta____ kappa____ phi______ frames
    -      -54.7289 -126.0000 -120.0000 40

  8 omega  -35.00   25.00   1.0000    1.0000
omega____ theta____ kappa____ phi______ frames
    -       54.7289  -30.0000    0.0000 60

  9 omega  -38.00   59.00   1.0000    1.0000
omega____ theta____ kappa____ phi______ frames
    -       54.7289  -30.0000 -150.0000 97

 10 omega   43.00  117.00   1.0000    1.0000
omega____ theta____ kappa____ phi______ frames
    -       54.7289 -126.0000  -30.0000 74

 11 omega   36.00  114.00   1.0000    1.0000
omega____ theta____ kappa____ phi______ frames
    -      109.4577 -112.0000 -150.0000 78

 12 omega    7.00   60.00   1.0000    1.0000
omega____ theta____ kappa____ phi______ frames
    -      109.4577  -12.0000  120.0000 53

 13 omega   89.00  115.00   1.0000    1.0000
omega____ theta____ kappa____ phi______ frames
    -      109.4577 -112.0000   30.0000 26

 14 omega   14.00   40.00   1.0000    1.0000
omega____ theta____ kappa____ phi______ frames
    -      109.4577  -50.0000    0.0000 26

 15 omega    7.00  105.00   1.0000    1.0000
omega____ theta____ kappa____ phi______ frames
    -      109.4577 -112.0000  150.0000 98

 16 omega   48.00   81.00   1.0000    1.0000
omega____ theta____ kappa____ phi______ frames
    -      109.4577  -50.0000 -120.0000 33

 17 omega   66.00  145.00   1.0000    1.0000
omega____ theta____ kappa____ phi______ frames
    -      109.4577   77.0000    0.0000 79

 18 omega  116.00  157.00   1.0000    1.0000
omega____ theta____ kappa____ phi______ frames
    -      109.4577  -77.0000 -150.0000 41

 19 omega    6.00   58.00   1.0000    1.0000
omega____ theta____ kappa____ phi______ frames
    -      109.4577  -92.0000  -90.0000 52

 20 omega   16.00  106.00   1.0000    1.0000
omega____ theta____ kappa____ phi______ frames
    -      109.4577  -77.0000 -150.0000 90

 21 omega   84.00  157.00   1.0000    1.0000
omega____ theta____ kappa____ phi______ frames
    -      109.4577  -92.0000  -90.0000 73

 22 omega   82.00  140.00   1.0000    1.0000
omega____ theta____ kappa____ phi______ frames
    -      109.4577   64.0000   60.0000 58

 23 omega   74.00  141.00   1.0000    1.0000
omega____ theta____ kappa____ phi______ frames
    -      109.4577   64.0000  -30.0000 67

 24 omega   57.00   83.00   1.0000    1.0000
omega____ theta____ kappa____ phi______ frames
    -      109.4577  -50.0000   90.0000 26

 25 omega   83.00  144.00   1.0000    1.0000
omega____ theta____ kappa____ phi______ frames
    -      109.4577  112.0000 -180.0000 61

 26 omega   84.00  110.00   1.0000    1.0000
omega____ theta____ kappa____ phi______ frames
    -      109.4577  -12.0000  120.0000 26

 27 omega  124.00  155.00   1.0000    1.0000
omega____ theta____ kappa____ phi______ frames
    -      109.4577  -12.0000  120.0000 31

 28 omega   38.00   72.00   1.0000    1.0000
omega____ theta____ kappa____ phi______ frames
    -      109.4577  -25.0000 -150.0000 34

 29 omega   79.00  146.00   1.0000    1.0000
omega____ theta____ kappa____ phi______ frames
    -      109.4577  112.0000  -90.0000 67

 30 omega   57.00   82.00   1.0000    1.0000
omega____ theta____ kappa____ phi______ frames
    -      109.4577  -50.0000    0.0000 25

 31 omega   74.00  139.00   1.0000    1.0000
omega____ theta____ kappa____ phi______ frames
    -      109.4577  178.0000 -180.0000 65
;
_diffrn_measurement_device_type 'SuperNova, Single source at offset, Titan'
_diffrn_measurement_method '\w scans'
_diffrn_orient_matrix_UB_11 0.0737224000
_diffrn_orient_matrix_UB_12 -0.0090627000
_diffrn_orient_matrix_UB_13 -0.0395894000
_diffrn_orient_matrix_UB_21 0.0531823000
_diffrn_orient_matrix_UB_22 -0.0565978000
_diffrn_orient_matrix_UB_23 0.0551921000
_diffrn_orient_matrix_UB_31 -0.0702498000
_diffrn_orient_matrix_UB_32 -0.0731856000
_diffrn_orient_matrix_UB_33 -0.0569225000
_diffrn_radiation_monochromator mirror
_diffrn_radiation_type 'Cu K\a'
_diffrn_radiation_wavelength 1.5418
_diffrn_reflns_av_R_equivalents 0.0712
_diffrn_reflns_av_unetI/netI 0.0819
_diffrn_reflns_laue_measured_fraction_full 0.997
_diffrn_reflns_laue_measured_fraction_max 0.980
_diffrn_reflns_limit_h_max 17
_diffrn_reflns_limit_h_min -17
_diffrn_reflns_limit_k_max 19
_diffrn_reflns_limit_k_min -20
_diffrn_reflns_limit_l_max 23
_diffrn_reflns_limit_l_min -22
_diffrn_reflns_number 28724
_diffrn_reflns_point_group_measured_fraction_full 0.997
_diffrn_reflns_point_group_measured_fraction_max 0.980
_diffrn_reflns_theta_full 67.684
_diffrn_reflns_theta_max 70.157
_diffrn_reflns_theta_min 3.274
_diffrn_source 'SuperNova (Cu) X-ray Source'
_exptl_absorpt_coefficient_mu 7.979
_exptl_absorpt_correction_T_max 0.355
_exptl_absorpt_correction_T_min 0.064
_exptl_absorpt_correction_type analytical
_exptl_absorpt_process_details
;
CrysAlisPro, Agilent Technologies,
Version 1.171.36.32 (release 02-08-2013 CrysAlis171 .NET)
(compiled Aug  2 2013,16:46:58)
Analytical numeric absorption correction using a multifaceted crystal
            model based on expressions derived by R.C. Clark & J.S. Reid.
(Clark, R. C. & Reid, J. S. (1995). Acta Cryst. A51, 887-897)
;
_exptl_crystal_colour colourless
_exptl_crystal_colour_primary colourless
_exptl_crystal_density_diffrn 1.471
_exptl_crystal_description block
_exptl_crystal_F_000 1894
_exptl_crystal_size_max 0.7404
_exptl_crystal_size_mid 0.3575
_exptl_crystal_size_min 0.2067
_refine_diff_density_max 1.202
_refine_diff_density_min -1.245
_refine_diff_density_rms 0.136
_refine_ls_extinction_coef 0.00030(4)
_refine_ls_extinction_expression Fc^*^=kFc[1+0.001xFc^2^\l^3^/sin(2\q)]^-1/4^
_refine_ls_extinction_method SHELXL
_refine_ls_goodness_of_fit_ref 0.990
_refine_ls_hydrogen_treatment constr
_refine_ls_matrix_type full
_refine_ls_number_parameters 934
_refine_ls_number_reflns 15959
_refine_ls_number_restraints 0
_refine_ls_restrained_S_all 0.990
_refine_ls_R_factor_all 0.0995
_refine_ls_R_factor_gt 0.0691
_refine_ls_shift/su_max 0.006
_refine_ls_shift/su_mean 0.001
_refine_ls_structure_factor_coef Fsqd
_refine_ls_weighting_details 'w=1/[\s^2^(Fo^2^)+(0.1236P)^2^] where P=(Fo^2^+2Fc^2^)/3'
_refine_ls_weighting_scheme calc
_refine_ls_wR_factor_gt 0.1868
_refine_ls_wR_factor_ref 0.2144
_reflns_Friedel_coverage 0.000
_reflns_number_gt 10689
_reflns_number_total 15959
_reflns_threshold_expression 'I > 2\s(I)'
_cod_data_source_file c5ce00626k2.cif
_cod_data_source_block exp_8
_cod_depositor_comments 'Adding full bibliography for 7220380--7220385.cif.'
_cod_database_code 7220383
_chemical_oxdiff_formula 'Ag3 N3 P4 C88 H72 Se3'
_reflns_odcompleteness_completeness 99.81
_reflns_odcompleteness_iscentric 1
_reflns_odcompleteness_theta 66.97
_olex2_refinement_description
;
1. Fixed Uiso
 At 1.2 times of:
  All C(H) groups
 At 1.5 times of:
  All C(H,H,H) groups, All O(H) groups, All O(H,H) groups
2.a Free rotating group:
 O2(H2A,H2B)
2.b Aromatic/amide H refined with riding coordinates:
 C72(H72), C2(H2), C30(H30), C78(H78), C84(H84), C5(H5), C18(H18), C73(H73),
 C6(H6), C8(H8), C70(H70), C20(H20), C76(H76), C66(H66), C45(H45), C4(H4),
 C47(H47), C82(H82), C74(H74), C28(H28), C87(H87), C64(H64), C49(H49), C81(H81),
  C43(H43), C44(H44), C33(H33), C38(H38), C39(H39), C32(H32), C79(H79),
 C14(H14), C46(H46), C36(H36), C29(H29), C35(H35), C75(H75), C80(H80), C69(H69),
  C3(H3), C59(H59), C51(H51), C10(H10), C50(H50), C16(H16), C55(H55), C85(H85),
 C17(H17), C41(H41), C68(H68), C9(H9), C12(H12), C34(H34), C53(H53), C21(H21),
 C67(H67), C27(H27), C52(H52), C62(H62), C86(H86), C61(H61), C26(H26), C24(H24),
  C63(H63), C15(H15), C11(H11), C22(H22), C23(H23), C58(H58), C57(H57),
 C56(H56), C40(H40)
2.c Idealised Me refined as rotating group:
 C88(H88A,H88B,H88C)
2.d Idealised tetrahedral OH refined as rotating group:
 O1(H1)
;
_shelx_space_group_comment
;
The symmetry employed for this shelxl refinement is uniquely defined
by the following loop, which should always be used as a source of
symmetry information in preference to the above space-group names.
They are only intended as comments.
;
_shelxl_version_number 2013-4

loop_
_space_group_symop_operation_xyz
'x, y, z'
'-x, -y, -z'

loop_
_atom_site_label
_atom_site_type_symbol
_atom_site_fract_x
_atom_site_fract_y
_atom_site_fract_z
_atom_site_U_iso_or_equiv
_atom_site_adp_type
_atom_site_occupancy
_atom_site_site_symmetry_order
_atom_site_calc_flag
_atom_site_refinement_flags_posn
_atom_site_refinement_flags_adp
Ag1 Ag 0.18256(4) 0.72936(3) 0.29248(3) 0.05394(17) Uani 1 1 d . .
Ag3 Ag -0.05212(4) 0.87701(4) 0.19538(3) 0.05700(18) Uani 1 1 d . .
Ag2 Ag 0.16755(5) 0.98456(4) 0.28554(4) 0.05787(18) Uani 1 1 d . .
Se1 Se 0.28348(6) 0.87372(5) 0.29683(5) 0.0549(2) Uani 1 1 d . .
Se2 Se 0.04843(6) 0.97698(5) 0.14302(5) 0.0552(2) Uani 1 1 d . .
Se3 Se 0.04867(6) 0.82063(5) 0.31611(5) 0.0558(2) Uani 1 1 d . .
P2 P 0.29506(15) 0.67832(12) 0.40925(11) 0.0510(5) Uani 1 1 d . .
P1 P 0.10493(16) 0.62839(13) 0.17243(12) 0.0561(5) Uani 1 1 d . .
P3 P 0.18767(16) 1.09881(13) 0.38497(12) 0.0552(5) Uani 1 1 d . .
P4 P -0.23490(15) 0.86180(14) 0.12349(12) 0.0570(5) Uani 1 1 d . .
C60 C -0.0317(6) 1.0619(5) 0.1387(5) 0.0556(19) Uani 1 1 d . .
C37 C 0.3142(5) 0.8641(5) 0.2080(5) 0.0529(18) Uani 1 1 d . .
C72 C -0.2265(7) 0.8992(5) -0.0112(5) 0.064(2) Uani 1 1 d . .
H72 H -0.1684 0.9325 0.0221 0.077 Uiso 1 1 calc R U
C71 C -0.2819(6) 0.8544(5) 0.0191(5) 0.059(2) Uani 1 1 d . .
C25 C 0.4034(6) 0.6403(5) 0.3970(5) 0.0535(18) Uani 1 1 d . .
C65 C -0.2956(6) 0.9429(5) 0.1510(5) 0.062(2) Uani 1 1 d . .
C7 C 0.0372(7) 0.5361(5) 0.1786(5) 0.060(2) Uani 1 1 d . .
C83 C -0.0383(6) 0.7519(5) 0.3427(5) 0.059(2) Uani 1 1 d . .
C42 C 0.2817(6) 1.0982(5) 0.4805(5) 0.058(2) Uani 1 1 d . .
C31 C 0.3544(7) 0.7549(5) 0.4944(5) 0.062(2) Uani 1 1 d . .
C2 C 0.0233(7) 0.7431(5) 0.0846(5) 0.065(2) Uani 1 1 d . .
H2 H 0.0786 0.7778 0.1200 0.078 Uiso 1 1 calc R U
C30 C 0.4583(7) 0.6893(6) 0.3719(6) 0.073(3) Uani 1 1 d . .
H30 H 0.4396 0.7393 0.3613 0.088 Uiso 1 1 calc R U
C78 C -0.3767(7) 0.7675(6) 0.1570(6) 0.079(3) Uani 1 1 d . .
H78 H -0.4072 0.8135 0.1599 0.095 Uiso 1 1 calc R U
C84 C -0.1319(7) 0.7667(6) 0.3348(5) 0.070(3) Uani 1 1 d . .
H84 H -0.1561 0.8120 0.3151 0.085 Uiso 1 1 calc R U
C48 C 0.2264(6) 1.1936(5) 0.3621(5) 0.060(2) Uani 1 1 d . .
C13 C 0.1923(6) 0.5920(5) 0.1316(5) 0.060(2) Uani 1 1 d . .
C5 C -0.1425(7) 0.6419(6) -0.0191(5) 0.073(3) Uani 1 1 d . .
H5 H -0.1991 0.6078 -0.0535 0.087 Uiso 1 1 calc R U
C18 C 0.1792(8) 0.5927(6) 0.0562(5) 0.073(3) Uani 1 1 d . .
H18 H 0.1213 0.6086 0.0227 0.087 Uiso 1 1 calc R U
C73 C -0.2557(9) 0.8951(6) -0.0892(6) 0.081(3) Uani 1 1 d . .
H73 H -0.2176 0.9248 -0.1088 0.097 Uiso 1 1 calc R U
C54 C 0.0756(7) 1.1173(6) 0.4038(5) 0.069(2) Uani 1 1 d . .
C6 C -0.0730(7) 0.6123(5) 0.0401(5) 0.067(2) Uani 1 1 d . .
H6 H -0.0820 0.5584 0.0449 0.081 Uiso 1 1 calc R U
C8 C -0.0337(8) 0.5458(6) 0.2081(6) 0.080(3) Uani 1 1 d . .
H8 H -0.0433 0.5971 0.2259 0.096 Uiso 1 1 calc R U
C70 C -0.3652(9) 0.9803(8) 0.1020(7) 0.104(4) Uani 1 1 d . .
H70 H -0.3848 0.9634 0.0494 0.125 Uiso 1 1 calc R U
C19 C 0.2401(6) 0.5961(5) 0.4397(5) 0.060(2) Uani 1 1 d . .
C20 C 0.1799(8) 0.5321(6) 0.3829(6) 0.078(3) Uani 1 1 d . .
H20 H 0.1704 0.5332 0.3320 0.093 Uiso 1 1 calc R U
C76 C -0.3672(8) 0.8084(7) -0.0305(6) 0.089(3) Uani 1 1 d . .
H76 H -0.4062 0.7795 -0.0110 0.107 Uiso 1 1 calc R U
C66 C -0.2642(8) 0.9759(7) 0.2279(6) 0.083(3) Uani 1 1 d . .
H66 H -0.2130 0.9553 0.2640 0.099 Uiso 1 1 calc R U
C77 C -0.2952(6) 0.7713(5) 0.1379(5) 0.064(2) Uani 1 1 d . .
C45 C 0.4353(7) 1.1005(6) 0.6227(5) 0.073(3) Uani 1 1 d . .
H45 H 0.4866 1.1014 0.6703 0.088 Uiso 1 1 calc R U
C4 C -0.1290(8) 0.7203(6) -0.0276(5) 0.074(3) Uani 1 1 d . .
H4 H -0.1757 0.7394 -0.0681 0.089 Uiso 1 1 calc R U
C47 C 0.2668(7) 1.1134(6) 0.5466(5) 0.069(2) Uani 1 1 d . .
H47 H 0.2043 1.1238 0.5442 0.083 Uiso 1 1 calc R U
C82 C -0.2541(8) 0.6995(6) 0.1297(7) 0.082(3) Uani 1 1 d . .
H82 H -0.1999 0.6996 0.1155 0.098 Uiso 1 1 calc R U
C74 C -0.3437(9) 0.8457(7) -0.1385(6) 0.090(3) Uani 1 1 d . .
H74 H -0.3647 0.8422 -0.1915 0.108 Uiso 1 1 calc R U
C28 C 0.5681(9) 0.5918(8) 0.3742(7) 0.097(4) Uani 1 1 d . .
H28 H 0.6226 0.5754 0.3654 0.116 Uiso 1 1 calc R U
N2 N -0.1526(9) 1.1851(6) 0.1269(7) 0.106(3) Uani 1 1 d . .
N3 N -0.1644(8) 0.6468(6) 0.3820(6) 0.104(3) Uani 1 1 d . .
C87 C -0.0085(8) 0.6827(6) 0.3707(6) 0.082(3) Uani 1 1 d . .
H87 H 0.0546 0.6697 0.3777 0.098 Uiso 1 1 calc R U
C64 C -0.0641(8) 1.0986(6) 0.0748(6) 0.080(3) Uani 1 1 d . .
H64 H -0.0459 1.0836 0.0338 0.096 Uiso 1 1 calc R U
C49 C 0.2818(8) 1.2584(6) 0.4167(6) 0.077(3) Uani 1 1 d . .
H49 H 0.3008 1.2555 0.4686 0.092 Uiso 1 1 calc R U
C81 C -0.2935(10) 0.6305(7) 0.1425(8) 0.103(4) Uani 1 1 d . .
H81 H -0.2663 0.5834 0.1366 0.124 Uiso 1 1 calc R U
C1 C 0.0103(6) 0.6636(5) 0.0922(5) 0.0559(19) Uani 1 1 d . .
C43 C 0.3757(7) 1.0820(5) 0.4853(5) 0.066(2) Uani 1 1 d . .
H43 H 0.3864 1.0687 0.4405 0.079 Uiso 1 1 calc R U
C44 C 0.4529(7) 1.0856(6) 0.5557(6) 0.083(3) Uani 1 1 d . .
H44 H 0.5164 1.0780 0.5585 0.099 Uiso 1 1 calc R U
C33 C 0.4880(9) 0.8081(8) 0.6163(6) 0.090(3) Uani 1 1 d . .
H33 H 0.5478 0.8026 0.6553 0.108 Uiso 1 1 calc R U
C38 C 0.3321(8) 0.7906(6) 0.1782(6) 0.078(3) Uani 1 1 d . .
H38 H 0.3266 0.7453 0.2003 0.093 Uiso 1 1 calc R U
C39 C 0.3583(8) 0.7848(7) 0.1150(7) 0.087(3) Uani 1 1 d . .
H39 H 0.3682 0.7344 0.0951 0.104 Uiso 1 1 calc R U
C32 C 0.4434(8) 0.7482(6) 0.5544(5) 0.076(3) Uani 1 1 d . .
H32 H 0.4731 0.7017 0.5521 0.092 Uiso 1 1 calc R U
C79 C -0.4141(9) 0.6976(9) 0.1717(8) 0.104(4) Uani 1 1 d . .
H79 H -0.4674 0.6969 0.1870 0.125 Uiso 1 1 calc R U
C14 C 0.2786(7) 0.5679(6) 0.1823(7) 0.083(3) Uani 1 1 d . .
H14 H 0.2896 0.5672 0.2335 0.100 Uiso 1 1 calc R U
C46 C 0.3430(8) 1.1137(6) 0.6181(5) 0.076(3) Uani 1 1 d . .
H46 H 0.3307 1.1229 0.6627 0.092 Uiso 1 1 calc R U
C36 C 0.3116(7) 0.8243(5) 0.4991(5) 0.064(2) Uani 1 1 d . .
H36 H 0.2521 0.8298 0.4596 0.077 Uiso 1 1 calc R U
C29 C 0.5411(8) 0.6659(7) 0.3622(7) 0.088(3) Uani 1 1 d . .
H29 H 0.5793 0.7012 0.3471 0.105 Uiso 1 1 calc R U
C35 C 0.3553(8) 0.8854(7) 0.5611(6) 0.082(3) Uani 1 1 d . .
H35 H 0.3261 0.9322 0.5634 0.098 Uiso 1 1 calc R U
C75 C -0.3983(9) 0.8028(8) -0.1087(7) 0.107(4) Uani 1 1 d . .
H75 H -0.4568 0.7697 -0.1414 0.129 Uiso 1 1 calc R U
C80 C -0.3724(10) 0.6285(8) 0.1639(8) 0.111(4) Uani 1 1 d . .
H80 H -0.3979 0.5806 0.1732 0.133 Uiso 1 1 calc R U
C69 C -0.4084(11) 1.0416(9) 0.1256(8) 0.126(5) Uani 1 1 d . .
H69 H -0.4586 1.0632 0.0897 0.152 Uiso 1 1 calc R U
C3 C -0.0457(8) 0.7715(6) 0.0243(6) 0.072(3) Uani 1 1 d . .
H3 H -0.0362 0.8250 0.0186 0.086 Uiso 1 1 calc R U
C59 C 0.0182(8) 1.0499(8) 0.4081(6) 0.084(3) Uani 1 1 d . .
H59 H 0.0335 0.9981 0.3992 0.101 Uiso 1 1 calc R U
C51 C 0.2825(10) 1.3365(7) 0.3201(7) 0.096(4) Uani 1 1 d . .
H51 H 0.3019 1.3841 0.3065 0.115 Uiso 1 1 calc R U
C10 C -0.0740(11) 0.4007(8) 0.1894(8) 0.106(4) Uani 1 1 d . .
H10 H -0.1096 0.3556 0.1950 0.127 Uiso 1 1 calc R U
C50 C 0.3100(9) 1.3296(6) 0.3944(8) 0.102(4) Uani 1 1 d . .
H50 H 0.3487 1.3730 0.4321 0.122 Uiso 1 1 calc R U
C16 C 0.3340(11) 0.5448(8) 0.0775(9) 0.103(4) Uani 1 1 d . .
H16 H 0.3810 0.5276 0.0593 0.124 Uiso 1 1 calc R U
C55 C 0.0531(9) 1.1950(8) 0.4186(7) 0.099(4) Uani 1 1 d . .
H55 H 0.0925 1.2402 0.4171 0.118 Uiso 1 1 calc R U
C85 C -0.1903(8) 0.7151(8) 0.3558(7) 0.095(4) Uani 1 1 d . .
H85 H -0.2524 0.7286 0.3516 0.114 Uiso 1 1 calc R U
C17 C 0.2514(9) 0.5700(7) 0.0289(8) 0.093(3) Uani 1 1 d . .
H17 H 0.2427 0.5722 -0.0216 0.112 Uiso 1 1 calc R U
C41 C 0.3273(10) 0.9265(7) 0.1742(7) 0.102(4) Uani 1 1 d . .
H41 H 0.3172 0.9774 0.1926 0.123 Uiso 1 1 calc R U
C68 C -0.3776(10) 1.0709(8) 0.2017(8) 0.102(4) Uani 1 1 d . .
H68 H -0.4058 1.1132 0.2181 0.122 Uiso 1 1 calc R U
C9 C -0.0923(9) 0.4765(8) 0.2110(7) 0.096(3) Uani 1 1 d . .
H9 H -0.1437 0.4825 0.2279 0.116 Uiso 1 1 calc R U
C12 C 0.0530(8) 0.4590(6) 0.1560(6) 0.077(3) Uani 1 1 d . .
H12 H 0.1028 0.4516 0.1376 0.092 Uiso 1 1 calc R U
C34 C 0.4444(9) 0.8767(7) 0.6211(6) 0.093(4) Uani 1 1 d . .
H34 H 0.4737 0.9173 0.6640 0.111 Uiso 1 1 calc R U
C53 C 0.1983(8) 1.2005(6) 0.2862(6) 0.076(3) Uani 1 1 d . .
H53 H 0.1606 1.1571 0.2482 0.091 Uiso 1 1 calc R U
C21 C 0.1339(9) 0.4670(7) 0.4004(7) 0.091(3) Uani 1 1 d . .
H21 H 0.0940 0.4253 0.3612 0.110 Uiso 1 1 calc R U
C67 C -0.3062(10) 1.0386(8) 0.2532(7) 0.104(4) Uani 1 1 d . .
H67 H -0.2850 1.0580 0.3055 0.125 Uiso 1 1 calc R U
C27 C 0.5127(9) 0.5412(7) 0.3998(7) 0.096(4) Uani 1 1 d . .
H27 H 0.5306 0.4908 0.4094 0.115 Uiso 1 1 calc R U
C52 C 0.2260(10) 1.2734(7) 0.2650(7) 0.102(4) Uani 1 1 d . .
H52 H 0.2054 1.2779 0.2134 0.122 Uiso 1 1 calc R U
C62 C -0.1231(9) 1.1481(7) 0.1893(8) 0.100(4) Uani 1 1 d . .
H62 H -0.1435 1.1641 0.2289 0.120 Uiso 1 1 calc R U
C86 C -0.0741(11) 0.6324(8) 0.3884(8) 0.113(5) Uani 1 1 d . .
H86 H -0.0529 0.5853 0.4060 0.135 Uiso 1 1 calc R U
C61 C -0.0632(7) 1.0866(6) 0.1960(5) 0.072(2) Uani 1 1 d . .
H61 H -0.0446 1.0622 0.2395 0.086 Uiso 1 1 calc R U
C26 C 0.4309(7) 0.5661(6) 0.4108(6) 0.075(3) Uani 1 1 d . .
H26 H 0.3938 0.5320 0.4279 0.090 Uiso 1 1 calc R U
C24 C 0.2517(9) 0.5926(7) 0.5131(6) 0.092(3) Uani 1 1 d . .
H24 H 0.2907 0.6346 0.5523 0.110 Uiso 1 1 calc R U
C63 C -0.1249(10) 1.1589(7) 0.0726(8) 0.102(4) Uani 1 1 d . .
H63 H -0.1472 1.1821 0.0284 0.122 Uiso 1 1 calc R U
C15 C 0.3496(9) 0.5442(7) 0.1514(9) 0.105(4) Uani 1 1 d . .
H15 H 0.4081 0.5280 0.1835 0.126 Uiso 1 1 calc R U
C11 C -0.0058(10) 0.3920(7) 0.1606(8) 0.100(4) Uani 1 1 d . .
H11 H 0.0033 0.3404 0.1431 0.120 Uiso 1 1 calc R U
C22 C 0.1463(11) 0.4637(9) 0.4721(8) 0.108(4) Uani 1 1 d . .
H22 H 0.1153 0.4196 0.4832 0.130 Uiso 1 1 calc R U
C23 C 0.2050(12) 0.5255(9) 0.5309(8) 0.119(5) Uani 1 1 d . .
H23 H 0.2138 0.5231 0.5814 0.142 Uiso 1 1 calc R U
C58 C -0.0617(10) 1.0634(12) 0.4262(8) 0.118(5) Uani 1 1 d . .
H58 H -0.1021 1.0187 0.4275 0.142 Uiso 1 1 calc R U
C57 C -0.0863(11) 1.1379(15) 0.4425(9) 0.137(7) Uani 1 1 d . .
H57 H -0.1390 1.1443 0.4577 0.165 Uiso 1 1 calc R U
C56 C -0.0308(12) 1.2022(12) 0.4358(8) 0.131(6) Uani 1 1 d . .
H56 H -0.0493 1.2532 0.4428 0.157 Uiso 1 1 calc R U
N1 N 0.3701(7) 0.8468(7) 0.0815(6) 0.099(3) Uani 1 1 d . .
C40 C 0.3555(13) 0.9166(9) 0.1126(9) 0.131(6) Uani 1 1 d . .
H40 H 0.3647 0.9620 0.0918 0.157 Uiso 1 1 calc R U
O2 O -0.3450(10) 1.2366(8) 0.0698(8) 0.166(5) Uani 1 1 d G .
H2A H -0.2835 1.2350 0.0796 0.249 Uiso 1 1 d G U
H2B H -0.3640 1.2756 0.0461 0.249 Uiso 1 1 d G U
C88 C -0.4621(16) 1.3992(11) 0.0578(13) 0.175(8) Uani 1 1 d . .
H88A H -0.4828 1.3626 0.0100 0.262 Uiso 1 1 calc R U
H88B H -0.4473 1.4530 0.0501 0.262 Uiso 1 1 calc R U
H88C H -0.5147 1.3973 0.0762 0.262 Uiso 1 1 calc R U
O1 O -0.3849(19) 1.3789(19) 0.1069(11) 0.320(15) Uani 1 1 d . .
H1 H -0.3955 1.3711 0.1449 0.480 Uiso 1 1 calc R U

loop_
_atom_site_aniso_label
_atom_site_aniso_U_11
_atom_site_aniso_U_22
_atom_site_aniso_U_33
_atom_site_aniso_U_23
_atom_site_aniso_U_13
_atom_site_aniso_U_12
Ag1 0.0515(3) 0.0549(3) 0.0499(3) 0.0167(3) 0.0120(3) 0.0047(2)
Ag3 0.0492(3) 0.0617(4) 0.0575(4) 0.0245(3) 0.0139(3) 0.0070(3)
Ag2 0.0544(4) 0.0568(4) 0.0563(4) 0.0140(3) 0.0137(3) 0.0074(3)
Se1 0.0435(4) 0.0549(5) 0.0619(5) 0.0227(4) 0.0120(4) 0.0060(3)
Se2 0.0520(5) 0.0577(5) 0.0507(5) 0.0152(4) 0.0140(4) 0.0003(4)
Se3 0.0435(4) 0.0628(5) 0.0619(5) 0.0290(4) 0.0151(4) 0.0107(4)
P2 0.0496(11) 0.0544(11) 0.0481(11) 0.0222(9) 0.0139(9) 0.0091(8)
P1 0.0550(12) 0.0531(11) 0.0502(11) 0.0098(9) 0.0099(9) 0.0049(9)
P3 0.0475(11) 0.0626(12) 0.0487(11) 0.0121(9) 0.0107(9) 0.0077(9)
P4 0.0440(11) 0.0676(13) 0.0534(12) 0.0190(10) 0.0102(9) 0.0049(9)
C60 0.055(5) 0.047(4) 0.054(5) 0.012(4) 0.009(4) 0.000(3)
C37 0.035(4) 0.061(5) 0.059(5) 0.017(4) 0.012(3) 0.006(3)
C72 0.061(5) 0.065(5) 0.054(5) 0.018(4) 0.006(4) 0.017(4)
C71 0.053(5) 0.066(5) 0.049(5) 0.017(4) 0.009(4) 0.009(4)
C25 0.050(4) 0.055(5) 0.051(4) 0.015(4) 0.013(4) 0.010(3)
C65 0.052(5) 0.071(6) 0.059(5) 0.017(4) 0.015(4) 0.007(4)
C7 0.061(5) 0.057(5) 0.057(5) 0.015(4) 0.017(4) 0.007(4)
C83 0.054(5) 0.068(5) 0.054(5) 0.023(4) 0.018(4) 0.009(4)
C42 0.045(4) 0.066(5) 0.049(5) 0.013(4) 0.003(4) -0.001(4)
C31 0.062(5) 0.064(5) 0.054(5) 0.015(4) 0.016(4) 0.011(4)
C2 0.068(6) 0.056(5) 0.064(5) 0.013(4) 0.018(5) 0.004(4)
C30 0.065(6) 0.073(6) 0.086(7) 0.032(5) 0.028(5) 0.016(5)
C78 0.058(6) 0.083(7) 0.096(8) 0.030(6) 0.029(5) 0.000(5)
C84 0.058(5) 0.083(6) 0.078(6) 0.044(5) 0.025(5) 0.013(4)
C48 0.054(5) 0.058(5) 0.061(5) 0.015(4) 0.014(4) 0.005(4)
C13 0.054(5) 0.059(5) 0.057(5) 0.000(4) 0.016(4) -0.002(4)
C5 0.070(6) 0.066(6) 0.055(5) -0.006(4) 0.002(5) 0.003(4)
C18 0.071(6) 0.076(6) 0.062(6) 0.006(5) 0.019(5) 0.000(5)
C73 0.098(8) 0.086(7) 0.064(6) 0.041(5) 0.027(6) 0.025(6)
C54 0.047(5) 0.103(7) 0.045(5) 0.009(5) 0.006(4) 0.015(5)
C6 0.067(6) 0.059(5) 0.055(5) 0.010(4) 0.003(4) 0.005(4)
C8 0.080(7) 0.066(6) 0.091(7) 0.028(5) 0.027(6) 0.004(5)
C70 0.078(8) 0.131(10) 0.082(8) 0.018(7) 0.004(6) 0.048(7)
C19 0.055(5) 0.067(5) 0.067(5) 0.040(4) 0.024(4) 0.013(4)
C20 0.085(7) 0.079(7) 0.069(6) 0.036(5) 0.024(5) 0.005(5)
C76 0.061(6) 0.116(9) 0.067(7) 0.019(6) 0.005(5) -0.012(6)
C66 0.082(7) 0.103(8) 0.061(6) 0.024(6) 0.020(5) 0.026(6)
C77 0.047(5) 0.071(6) 0.066(5) 0.020(4) 0.013(4) -0.002(4)
C45 0.057(6) 0.083(7) 0.055(5) 0.019(5) -0.006(4) 0.000(5)
C4 0.086(7) 0.075(6) 0.052(5) 0.020(5) 0.011(5) 0.026(5)
C47 0.047(5) 0.094(7) 0.059(5) 0.018(5) 0.011(4) 0.008(4)
C82 0.075(7) 0.063(6) 0.116(9) 0.028(6) 0.040(6) 0.013(5)
C74 0.099(9) 0.100(8) 0.051(6) 0.021(6) 0.003(6) 0.019(7)
C28 0.073(7) 0.114(10) 0.118(10) 0.026(8) 0.048(7) 0.036(7)
N2 0.111(8) 0.074(6) 0.125(9) 0.035(6) 0.030(7) 0.027(5)
N3 0.109(8) 0.105(7) 0.132(9) 0.063(7) 0.072(7) 0.022(6)
C87 0.088(7) 0.081(7) 0.110(8) 0.056(6) 0.060(7) 0.029(5)
C64 0.097(8) 0.070(6) 0.081(7) 0.039(5) 0.034(6) 0.016(5)
C49 0.078(7) 0.068(6) 0.059(6) 0.012(5) -0.001(5) 0.009(5)
C81 0.095(9) 0.077(7) 0.139(12) 0.032(7) 0.043(9) 0.014(6)
C1 0.053(5) 0.058(5) 0.050(5) 0.015(4) 0.011(4) 0.010(4)
C43 0.058(5) 0.076(6) 0.058(5) 0.019(4) 0.014(4) 0.008(4)
C44 0.051(6) 0.094(7) 0.088(8) 0.030(6) 0.007(5) 0.007(5)
C33 0.079(7) 0.116(9) 0.054(6) 0.005(6) 0.004(5) 0.026(6)
C38 0.077(7) 0.063(6) 0.096(8) 0.014(5) 0.039(6) -0.001(5)
C39 0.086(8) 0.076(7) 0.105(9) 0.006(6) 0.049(7) 0.004(6)
C32 0.077(7) 0.084(7) 0.058(6) 0.010(5) 0.015(5) 0.019(5)
C79 0.072(8) 0.132(11) 0.121(10) 0.050(9) 0.045(7) -0.001(7)
C14 0.060(6) 0.081(7) 0.087(7) -0.007(6) 0.012(5) 0.009(5)
C46 0.082(7) 0.088(7) 0.047(5) 0.008(5) 0.016(5) -0.005(5)
C36 0.062(5) 0.069(6) 0.054(5) 0.009(4) 0.014(4) 0.009(4)
C29 0.058(6) 0.106(9) 0.101(8) 0.037(7) 0.030(6) 0.000(6)
C35 0.078(7) 0.084(7) 0.080(7) 0.008(6) 0.030(6) 0.008(5)
C75 0.087(9) 0.127(11) 0.067(7) 0.008(7) -0.005(6) -0.021(7)
C80 0.089(9) 0.102(10) 0.134(12) 0.054(9) 0.028(8) -0.003(7)
C69 0.125(12) 0.148(13) 0.094(10) 0.024(9) 0.017(8) 0.085(10)
C3 0.086(7) 0.060(5) 0.071(6) 0.022(5) 0.027(5) 0.015(5)
C59 0.065(6) 0.121(9) 0.068(6) 0.020(6) 0.029(5) -0.008(6)
C51 0.115(10) 0.071(7) 0.089(8) 0.028(6) 0.024(7) 0.002(6)
C10 0.118(11) 0.080(8) 0.122(11) 0.048(8) 0.044(9) 0.001(7)
C50 0.101(9) 0.058(6) 0.111(10) 0.016(6) 0.005(7) -0.004(6)
C16 0.099(10) 0.104(9) 0.108(10) -0.022(8) 0.058(9) 0.002(7)
C55 0.069(7) 0.107(9) 0.108(9) 0.001(7) 0.025(7) 0.024(6)
C85 0.058(6) 0.129(10) 0.114(9) 0.048(8) 0.040(6) 0.021(6)
C17 0.086(8) 0.095(8) 0.097(9) -0.004(7) 0.043(7) 0.000(6)
C41 0.142(11) 0.089(8) 0.119(10) 0.060(7) 0.078(9) 0.057(7)
C68 0.096(9) 0.113(10) 0.090(9) 0.011(7) 0.028(7) 0.040(7)
C9 0.086(8) 0.100(9) 0.113(10) 0.030(7) 0.047(7) 0.010(6)
C12 0.081(7) 0.059(5) 0.080(7) 0.008(5) 0.022(6) 0.005(5)
C34 0.084(8) 0.105(9) 0.067(7) -0.024(6) 0.022(6) -0.010(7)
C53 0.084(7) 0.063(6) 0.068(6) 0.011(5) 0.018(5) -0.001(5)
C21 0.103(9) 0.078(7) 0.092(8) 0.028(6) 0.035(7) -0.005(6)
C67 0.107(10) 0.128(10) 0.066(7) 0.004(7) 0.020(7) 0.052(8)
C27 0.089(8) 0.098(8) 0.113(10) 0.035(7) 0.042(7) 0.046(7)
C52 0.127(11) 0.082(8) 0.086(8) 0.037(7) 0.026(7) 0.003(7)
C62 0.091(9) 0.098(9) 0.103(9) 0.011(7) 0.032(7) 0.019(7)
C86 0.138(12) 0.111(9) 0.152(12) 0.087(9) 0.099(11) 0.051(8)
C61 0.075(6) 0.075(6) 0.056(5) 0.013(5) 0.014(5) 0.015(5)
C26 0.066(6) 0.073(6) 0.092(7) 0.033(5) 0.029(5) 0.021(5)
C24 0.109(9) 0.104(8) 0.073(7) 0.036(6) 0.042(6) 0.005(7)
C63 0.115(10) 0.088(8) 0.112(10) 0.061(8) 0.038(8) 0.035(7)
C15 0.064(7) 0.092(8) 0.130(12) -0.005(8) 0.014(7) 0.017(6)
C11 0.118(11) 0.066(7) 0.109(10) 0.027(6) 0.034(8) 0.002(6)
C22 0.116(11) 0.118(10) 0.111(10) 0.049(9) 0.061(9) -0.007(8)
C23 0.160(14) 0.128(11) 0.097(9) 0.061(9) 0.072(10) 0.010(10)
C58 0.072(9) 0.184(16) 0.088(9) 0.023(10) 0.026(7) -0.011(9)
C57 0.065(9) 0.26(2) 0.090(10) 0.019(13) 0.033(8) 0.019(12)
C56 0.099(11) 0.179(17) 0.110(11) -0.010(11) 0.040(9) 0.055(11)
N1 0.092(7) 0.131(9) 0.101(7) 0.054(7) 0.052(6) 0.042(6)
C40 0.190(16) 0.126(11) 0.159(14) 0.094(11) 0.127(13) 0.084(11)
O2 0.199(13) 0.216(13) 0.134(9) 0.076(9) 0.089(10) 0.127(10)
C88 0.20(2) 0.131(15) 0.22(2) 0.055(15) 0.09(2) 0.047(15)
O1 0.34(3) 0.36(3) 0.180(18) 0.006(19) 0.004(18) 0.19(2)

loop_
_atom_type_symbol
_atom_type_description
_atom_type_scat_dispersion_real
_atom_type_scat_dispersion_imag
_atom_type_scat_source
C C 0.0181 0.0091 'International Tables Vol C Tables 4.2.6.8 and 6.1.1.4'
H H 0.0000 0.0000 'International Tables Vol C Tables 4.2.6.8 and 6.1.1.4'
Ag Ag 0.1306 4.2820 'International Tables Vol C Tables 4.2.6.8 and 6.1.1.4'
N N 0.0311 0.0180 'International Tables Vol C Tables 4.2.6.8 and 6.1.1.4'
O O 0.0492 0.0322 'International Tables Vol C Tables 4.2.6.8 and 6.1.1.4'
P P 0.2955 0.4335 'International Tables Vol C Tables 4.2.6.8 and 6.1.1.4'
Se Se -0.7943 1.1372 'International Tables Vol C Tables 4.2.6.8 and 6.1.1.4'

loop_
_exptl_crystal_face_index_h
_exptl_crystal_face_index_k
_exptl_crystal_face_index_l
_exptl_crystal_face_perp_dist
_exptl_oxdiff_crystal_face_indexfrac_h
_exptl_oxdiff_crystal_face_indexfrac_k
_exptl_oxdiff_crystal_face_indexfrac_l
_exptl_oxdiff_crystal_face_x
_exptl_oxdiff_crystal_face_y
_exptl_oxdiff_crystal_face_z
0 -5 -10 0.2184 -0.0042 -4.9730 -10.0135 0.4412 -0.2714 0.9342
1 9 -9 0.0875 0.9894 9.0248 -8.9726 0.3464 -0.9534 -0.2192
-9 -2 9 0.1694 -9.0047 -1.9995 8.9931 -1.0018 0.1306 0.2670
9 -1 -8 0.1305 9.0063 -0.9798 -8.0010 0.9896 0.0928 -0.1055
2 -9 6 0.1167 2.0123 -9.0172 5.9732 -0.0064 0.9470 0.1786
-8 -1 9 0.1539 -8.0031 -1.0232 8.9952 -0.9368 0.1287 0.1251
-2 9 -6 0.1129 -2.0123 9.0172 -5.9732 0.0064 -0.9470 -0.1786
-1 -9 8 0.0946 -0.9901 -9.0221 7.9727 -0.3069 0.8980 0.2760
-2 -10 2 0.1515 -1.9951 -10.0056 1.9703 -0.1344 0.5689 0.7603
1 9 5 0.4001 0.9995 8.9867 5.0259 -0.2067 -0.1781 -1.0140
1 -5 10 0.2486 1.0115 -5.0277 9.9844 -0.2751 0.8894 -0.2714
0 -11 0 0.1357 0.0066 -11.0006 -0.0322 0.1015 0.6212 0.8065
0 -11 2 0.1159 0.0080 -11.0060 1.9676 0.0224 0.7319 0.6929

loop_
_geom_angle_atom_site_label_1
_geom_angle_atom_site_label_2
_geom_angle_atom_site_label_3
_geom_angle
Se3 Ag1 Se1 84.28(3)
P2 Ag1 Se1 104.15(5)
P2 Ag1 Se3 114.97(6)
P1 Ag1 Se1 121.74(6)
P1 Ag1 Se3 111.90(6)
P1 Ag1 P2 115.97(7)
Se2 Ag3 Ag2 50.49(2)
Se3 Ag3 Ag2 69.73(3)
Se3 Ag3 Se2 117.41(3)
P4 Ag3 Ag2 152.75(6)
P4 Ag3 Se2 113.20(6)
P4 Ag3 Se3 129.18(6)
Se1 Ag2 Ag3 101.20(3)
Se2 Ag2 Ag3 52.85(2)
Se2 Ag2 Se1 109.88(4)
P3 Ag2 Ag3 118.56(6)
P3 Ag2 Se1 126.35(6)
P3 Ag2 Se2 122.44(6)
Ag2 Se1 Ag1 109.47(4)
C37 Se1 Ag1 107.1(2)
C37 Se1 Ag2 107.0(2)
Ag2 Se2 Ag3 76.66(3)
C60 Se2 Ag3 96.3(2)
C60 Se2 Ag2 107.6(2)
Ag3 Se3 Ag1 111.66(4)
C83 Se3 Ag1 106.6(3)
C83 Se3 Ag3 109.9(2)
C25 P2 Ag1 112.8(3)
C31 P2 Ag1 114.5(3)
C31 P2 C25 101.7(4)
C31 P2 C19 105.5(4)
C19 P2 Ag1 116.8(3)
C19 P2 C25 104.0(4)
C7 P1 Ag1 116.3(3)
C7 P1 C13 103.7(4)
C7 P1 C1 101.7(4)
C13 P1 Ag1 114.9(3)
C1 P1 Ag1 114.8(3)
C1 P1 C13 103.7(4)
C42 P3 Ag2 116.7(3)
C42 P3 C54 103.1(4)
C48 P3 Ag2 112.0(3)
C48 P3 C42 102.9(4)
C48 P3 C54 103.9(4)
C54 P3 Ag2 116.5(3)
C71 P4 Ag3 117.6(3)
C65 P4 Ag3 115.0(3)
C65 P4 C71 102.6(4)
C77 P4 Ag3 111.0(3)
C77 P4 C71 104.3(4)
C77 P4 C65 105.0(4)
C64 C60 Se2 120.3(8)
C61 C60 Se2 122.6(6)
C61 C60 C64 117.0(9)
C38 C37 Se1 119.9(7)
C41 C37 Se1 123.8(8)
C41 C37 C38 116.1(9)
C73 C72 C71 121.3(9)
C72 C71 P4 117.9(6)
C76 C71 P4 124.1(7)
C76 C71 C72 118.0(8)
C30 C25 P2 117.1(6)
C30 C25 C26 118.8(9)
C26 C25 P2 124.2(7)
C70 C65 P4 125.7(8)
C70 C65 C66 114.8(10)
C66 C65 P4 119.2(7)
C8 C7 P1 116.1(7)
C8 C7 C12 119.2(9)
C12 C7 P1 124.7(8)
C84 C83 Se3 123.4(6)
C84 C83 C87 116.4(8)
C87 C83 Se3 120.2(7)
C47 C42 P3 124.6(7)
C47 C42 C43 118.3(8)
C43 C42 P3 117.1(7)
C32 C31 P2 123.1(7)
C36 C31 P2 118.6(7)
C36 C31 C32 118.3(9)
C1 C2 C3 120.0(8)
C25 C30 C29 120.8(9)
C79 C78 C77 121.5(11)
C83 C84 C85 120.4(9)
C49 C48 P3 123.4(7)
C49 C48 C53 118.4(9)
C53 C48 P3 118.3(7)
C18 C13 P1 123.2(8)
C18 C13 C14 119.9(10)
C14 C13 P1 116.7(7)
C4 C5 C6 120.7(9)
C13 C18 C17 121.3(11)
C72 C73 C74 118.9(10)
C59 C54 P3 116.5(8)
C59 C54 C55 121.2(10)
C55 C54 P3 122.1(9)
C5 C6 C1 119.5(8)
C7 C8 C9 118.9(10)
C65 C70 C69 123.5(12)
C20 C19 P2 117.5(7)
C24 C19 P2 125.1(8)
C24 C19 C20 117.4(9)
C21 C20 C19 121.7(9)
C71 C76 C75 122.2(10)
C65 C66 C67 122.5(10)
C78 C77 P4 125.1(8)
C78 C77 C82 117.8(9)
C82 C77 P4 117.1(7)
C46 C45 C44 119.7(9)
C5 C4 C3 119.8(9)
C42 C47 C46 121.6(9)
C81 C82 C77 119.9(11)
C75 C74 C73 119.7(10)
C29 C28 C27 118.7(10)
C63 N2 C62 116.4(11)
C86 N3 C85 114.4(9)
C83 C87 C86 119.3(10)
C60 C64 C63 118.8(11)
C48 C49 C50 120.0(10)
C82 C81 C80 121.4(12)
C2 C1 P1 118.4(6)
C2 C1 C6 120.0(8)
C6 C1 P1 121.7(6)
C44 C43 C42 120.8(9)
C43 C44 C45 119.7(10)
C32 C33 C34 119.9(10)
C37 C38 C39 119.5(9)
N1 C39 C38 123.9(11)
C33 C32 C31 121.7(10)
C78 C79 C80 119.6(12)
C13 C14 C15 116.6(11)
C45 C46 C47 119.9(9)
C35 C36 C31 121.0(9)
C28 C29 C30 121.0(10)
C36 C35 C34 119.5(10)
C74 C75 C76 120.0(10)
C81 C80 C79 119.7(12)
C68 C69 C70 119.8(12)
C2 C3 C4 120.1(8)
C58 C59 C54 116.9(13)
C50 C51 C52 119.3(11)
C11 C10 C9 119.9(12)
C51 C50 C49 121.7(10)
C15 C16 C17 121.4(12)
C56 C55 C54 117.4(13)
N3 C85 C84 124.7(10)
C16 C17 C18 118.8(12)
C37 C41 C40 121.2(11)
C67 C68 C69 119.7(12)
C10 C9 C8 120.6(12)
C7 C12 C11 120.1(11)
C33 C34 C35 119.7(10)
C48 C53 C52 120.6(9)
C22 C21 C20 120.5(12)
C68 C67 C66 119.5(11)
C26 C27 C28 119.7(10)
C51 C52 C53 120.1(11)
N2 C62 C61 122.1(12)
N3 C86 C87 124.7(10)
C60 C61 C62 120.3(10)
C25 C26 C27 121.0(10)
C19 C24 C23 120.8(12)
N2 C63 C64 125.3(11)
C16 C15 C14 121.9(12)
C10 C11 C12 121.1(12)
C21 C22 C23 120.4(11)
C22 C23 C24 119.2(11)
C59 C58 C57 124.5(15)
C56 C57 C58 117.2(15)
C57 C56 C55 122.6(16)
C40 N1 C39 115.2(10)
N1 C40 C41 124.1(11)

loop_
_geom_bond_atom_site_label_1
_geom_bond_atom_site_label_2
_geom_bond_distance
Ag1 Se1 2.7236(10)
Ag1 Se3 2.7156(11)
Ag1 P2 2.5164(19)
Ag1 P1 2.483(2)
Ag3 Ag2 3.2689(9)
Ag3 Se2 2.6777(10)
Ag3 Se3 2.5642(10)
Ag3 P4 2.473(2)
Ag2 Se1 2.5952(11)
Ag2 Se2 2.5921(10)
Ag2 P3 2.440(2)
Se1 C37 1.903(8)
Se2 C60 1.911(8)
Se3 C83 1.906(8)
P2 C25 1.838(8)
P2 C31 1.811(9)
P2 C19 1.816(8)
P1 C7 1.821(9)
P1 C13 1.838(9)
P1 C1 1.833(8)
P3 C42 1.820(8)
P3 C48 1.814(8)
P3 C54 1.849(9)
P4 C71 1.826(8)
P4 C65 1.815(10)
P4 C77 1.807(9)
C60 C64 1.375(11)
C60 C61 1.370(12)
C37 C38 1.382(12)
C37 C41 1.340(12)
C72 C71 1.391(12)
C72 C73 1.374(12)
C71 C76 1.349(12)
C25 C30 1.360(12)
C25 C26 1.371(11)
C65 C70 1.356(13)
C65 C66 1.382(13)
C7 C8 1.366(13)
C7 C12 1.381(12)
C83 C84 1.366(12)
C83 C87 1.378(11)
C42 C47 1.355(12)
C42 C43 1.395(12)
C31 C32 1.393(12)
C31 C36 1.379(12)
C2 C1 1.375(11)
C2 C3 1.378(12)
C30 C29 1.374(14)
C78 C77 1.373(13)
C78 C79 1.368(14)
C84 C85 1.373(13)
C48 C49 1.368(12)
C48 C53 1.370(12)
C13 C18 1.379(12)
C13 C14 1.395(13)
C5 C6 1.381(12)
C5 C4 1.362(13)
C18 C17 1.401(14)
C73 C74 1.396(15)
C54 C59 1.390(13)
C54 C55 1.397(14)
C6 C1 1.385(11)
C8 C9 1.415(14)
C70 C69 1.367(16)
C19 C20 1.393(13)
C19 C24 1.354(12)
C20 C21 1.386(13)
C76 C75 1.373(14)
C66 C67 1.387(14)
C77 C82 1.412(13)
C45 C44 1.392(14)
C45 C46 1.358(14)
C4 C3 1.383(13)
C47 C46 1.396(12)
C82 C81 1.350(14)
C74 C75 1.359(16)
C28 C29 1.360(15)
C28 C27 1.387(16)
N2 C62 1.354(15)
N2 C63 1.289(15)
N3 C85 1.339(13)
N3 C86 1.324(15)
C87 C86 1.397(14)
C64 C63 1.396(15)
C49 C50 1.408(14)
C81 C80 1.362(17)
C43 C44 1.378(12)
C33 C32 1.358(14)
C33 C34 1.374(16)
C38 C39 1.393(14)
C39 N1 1.326(13)
C79 C80 1.374(18)
C14 C15 1.433(16)
C36 C35 1.372(13)
C35 C34 1.402(15)
C69 C68 1.356(17)
C59 C58 1.365(18)
C51 C50 1.341(15)
C51 C52 1.356(15)
C10 C9 1.371(16)
C10 C11 1.318(17)
C16 C17 1.352(17)
C16 C15 1.340(17)
C55 C56 1.396(17)
C41 C40 1.381(16)
C68 C67 1.341(15)
C12 C11 1.400(14)
C53 C52 1.418(13)
C21 C22 1.318(15)
C27 C26 1.378(14)
C62 C61 1.397(15)
C24 C23 1.420(15)
C22 C23 1.383(18)
C58 C57 1.37(2)
C57 C56 1.35(2)
N1 C40 1.320(16)
C88 O1 1.27(2)
